data_7200004
loop_
_publ_author_name
'Kendrick, John'
'Gourlay, Matthew D.'
'Neumann, Marcus A.'
'Leusen, Frank J. J.'

_publ_section_title
;
 Predicting spontaneous racemate resolution using recent developments in
 crystal structure prediction
;
_journal_issue 11
_journal_name_full CrystEngComm
_journal_page_first 2391
_journal_page_last 2399
_journal_paper_doi 10.1039/b909038j
_journal_volume 11
_journal_year 2009
_space_group_IT_number 4
_symmetry_cell_setting monoclinic
_symmetry_Int_Tables_number 4
_symmetry_space_group_name_Hall 'P 2yb'
_symmetry_space_group_name_H-M 'P 1 21 1'
_cell_angle_alpha 90.000000
_cell_angle_beta 66.888658
_cell_angle_gamma 90.000000
_cell_length_a 7.776932
_cell_length_b 10.533368
_cell_length_c 8.044159
_cell_volume 606.070
_cod_data_source_file 23HTP_enantiopure.cif
_cod_data_source_block 23HTP_E_5
_cod_original_sg_symbol_H-M 'P 2_1'
_cod_struct_determination_method theoretical
_cod_database_code 7200004

loop_
_symmetry_equiv_pos_site_id
_symmetry_equiv_pos_as_xyz
1 x,y,z
2 -x,y+1/2,-z

loop_
_atom_site_label
_atom_site_type_symbol
_atom_site_fract_x
_atom_site_fract_y
_atom_site_fract_z
C1 C 0.404624 0.008781 -0.149000
C2 C 0.448947 0.115065 -0.041796
C3 C 0.298190 0.100144 0.150589
N4 N 0.137070 0.062599 0.105618
C5 C 0.189519 0.004128 -0.077356
O6 O -0.033835 0.083734 0.213253
C7 C 0.345881 -0.007160 0.255460
C8 C 0.218878 -0.104053 0.341553
H9 H 0.081638 -0.106680 0.336067
C10 C 0.268074 -0.198827 0.436399
H11 H 0.169622 -0.274544 0.502865
C12 C 0.441517 -0.198085 0.448364
H13 H 0.481170 -0.272432 0.520403
C14 C 0.568492 -0.100270 0.365108
O15 O 0.735612 -0.101638 0.381980
C16 C 0.520284 -0.005543 0.268546
H17 H 0.621673 0.069234 0.204299
C18 C 0.253965 0.222322 0.261435
C19 C 0.111491 -0.130733 -0.057418
C20 C 0.111508 0.085122 -0.190192
H21 H 0.467662 0.024729 -0.295077
H22 H 0.457771 -0.081903 -0.121580
H23 H 0.590985 0.108171 -0.045848
H24 H 0.434718 0.208720 -0.094968
H25 H 0.817514 -0.030257 0.312225
H26 H 0.141915 0.207581 0.394440
H27 H 0.377788 0.253467 0.283052
H28 H 0.212319 0.298015 0.191265
H29 H 0.164710 -0.189318 0.024501
H30 H -0.041698 -0.129892 0.007223
H31 H 0.152017 -0.174663 -0.190786
H32 H -0.040991 0.092679 -0.121849
H33 H 0.170692 0.181034 -0.213621
H34 H 0.145045 0.039106 -0.321564
